data_1010858
_chemical_name_systematic 'Sodium catena-borate'
_chemical_formula_structural 'Na B O2'
_chemical_formula_sum 'B Na O2'
_publ_section_title
;
The System R~2~ O - B~2~ O~3~, II. Properties of Anhydrous and Hydrated
Metaborates of Sodium and Potassium
;

loop_
_publ_author_name
'Cole, S S'
'Scholes, S R'
'Amberg, C R'

_journal_name_full 'Journal of the American Ceramic Society'
_journal_coden_ASTM JACTAW
_journal_volume 18
_journal_year 1935
_journal_page_first 58
_journal_page_last 61
_cell_length_a 6.85
_cell_length_b 6.85
_cell_length_c 10.95
_cell_angle_alpha 90
_cell_angle_beta 90
_cell_angle_gamma 120
_cell_volume 445.0
_cell_formula_units_Z 16

loop_
_atom_site_label
_atom_site_fract_x
_atom_site_fract_y
_atom_site_fract_z
? ? ? ?

_cod_database_code 1010858
_journal_paper_doi 10.1111/j.1151-2916.1935.tb19353.x
